data_7054528
loop_
_publ_author_name
'Cervantes, Ruy'
'Tiburcio, Jorge'
'Torrens, Hugo'

_publ_section_title
;
 cis and trans influences on [Pt(SRF)(triphos)]+complexes (SRF=
 polyfluorobenzothiolate)
;
_journal_issue 1
_journal_name_full 'New J. Chem.'
_journal_page_first 631
_journal_paper_doi 10.1039/C4NJ01686F
_journal_volume 39
_journal_year 2015
_chemical_compound_source 'synthesis as described'
_chemical_formula_moiety 'C40 H34 F4 P3 Pt1 S1, C1 F3 O3 S1'
_chemical_formula_sum 'C41 H34 F7 O3 P3 Pt S2'
_chemical_formula_weight 1059.80
_chemical_name_common '[Pt(SC6F4H)(triphos)][OTf]'
_chemical_name_systematic 'Platinum-triphos-SC6F4H Triflate'
_space_group_IT_number 14
_symmetry_cell_setting monoclinic
_symmetry_Int_Tables_number 14
_symmetry_space_group_name_Hall '-P 2yn'
_symmetry_space_group_name_H-M 'P 1 21/n 1'
_atom_sites_solution_hydrogens geom
_atom_sites_solution_primary direct
_atom_sites_solution_secondary difmap
_audit_creation_method SHELXL-97
_cell_angle_alpha 90.00
_cell_angle_beta 96.02(3)
_cell_angle_gamma 90.00
_cell_formula_units_Z 4
_cell_length_a 10.188(2)
_cell_length_b 19.711(4)
_cell_length_c 21.039(4)
_cell_measurement_reflns_used 55843
_cell_measurement_temperature 293(2)
_cell_measurement_theta_max 27.485
_cell_measurement_theta_min 2.546
_cell_volume 4201.7(14)
_computing_cell_refinement 'HKL Scalepack (Otwinowski & Minor 1997)'
_computing_data_collection 'Collect (Nonius BV, 1997-2000)'
_computing_data_reduction
;
HKL Denzo and Scalepack (Otwinowski & Minor 1997) 
;
_computing_molecular_graphics 'Bruker SHELXTL XP'
_computing_publication_material 'Bruker SHELXTL XCIF'
_computing_structure_refinement 'SHELXL-97 (Sheldrick, 1997)'
_computing_structure_solution 'SHELXS-97 (Sheldrick, 1990)'
_diffrn_ambient_temperature 293(2)
_diffrn_detector_area_resol_mean 9
_diffrn_measured_fraction_theta_full 0.933
_diffrn_measured_fraction_theta_max 0.933
_diffrn_measurement_device_type '95mm CCD camera on \k-goniostat'
_diffrn_measurement_method 'CCD rotation images, thick slices'
_diffrn_radiation_monochromator graphite
_diffrn_radiation_source 'fine-focus sealed tube'
_diffrn_radiation_type MoK\a
_diffrn_radiation_wavelength 0.71073
_diffrn_reflns_av_R_equivalents 0.0950
_diffrn_reflns_av_sigmaI/netI 0.1352
_diffrn_reflns_limit_h_max 11
_diffrn_reflns_limit_h_min -10
_diffrn_reflns_limit_k_max 21
_diffrn_reflns_limit_k_min -20
_diffrn_reflns_limit_l_max 23
_diffrn_reflns_limit_l_min -22
_diffrn_reflns_number 16857
_diffrn_reflns_theta_full 23.26
_diffrn_reflns_theta_max 23.26
_diffrn_reflns_theta_min 2.84
_exptl_absorpt_coefficient_mu 3.622
_exptl_absorpt_correction_T_max 0.8569
_exptl_absorpt_correction_T_min 0.7008
_exptl_absorpt_correction_type multi-scan
_exptl_absorpt_process_details SADABS
_exptl_crystal_colour colourless
_exptl_crystal_density_diffrn 1.675
_exptl_crystal_density_method 'not measured'
_exptl_crystal_description block
_exptl_crystal_F_000 2088
_exptl_crystal_recrystallization_method 'Re-crystallisation from solvent: acetone'
_exptl_crystal_size_max 0.12
_exptl_crystal_size_mid 0.09
_exptl_crystal_size_min 0.06
_refine_diff_density_max 1.061
_refine_diff_density_min -1.023
_refine_diff_density_rms 0.176
_refine_ls_extinction_method none
_refine_ls_goodness_of_fit_ref 1.037
_refine_ls_hydrogen_treatment mixed
_refine_ls_matrix_type full
_refine_ls_number_parameters 514
_refine_ls_number_reflns 5642
_refine_ls_number_restraints 0
_refine_ls_restrained_S_all 1.037
_refine_ls_R_factor_all 0.1537
_refine_ls_R_factor_gt 0.0724
_refine_ls_shift/su_max 0.002
_refine_ls_shift/su_mean 0.000
_refine_ls_structure_factor_coef Fsqd
_refine_ls_weighting_details 'calc w=1/[\s^2^(Fo^2^)+(0.1326P)^2^+0.0000P] where P=(Fo^2^+2Fc^2^)/3'
_refine_ls_weighting_scheme calc
_refine_ls_wR_factor_gt 0.1729
_refine_ls_wR_factor_ref 0.2359
_reflns_number_gt 3128
_reflns_number_total 5642
_reflns_threshold_expression >2sigma(I)
_cod_data_source_file c4nj01686f2.cif
_cod_data_source_block jtk71new
_cod_depositor_comments 'Adding full bibliography for 7054526--7054528.cif.'
_cod_original_cell_volume 4201.8(14)
_cod_original_sg_symbol_H-M 'P 21/n'
_cod_database_code 7054528

loop_
_symmetry_equiv_pos_as_xyz
'x, y, z'
'-x+1/2, y+1/2, -z+1/2'
'-x, -y, -z'
'x-1/2, -y-1/2, z-1/2'

loop_
_atom_site_label
_atom_site_type_symbol
_atom_site_fract_x
_atom_site_fract_y
_atom_site_fract_z
_atom_site_U_iso_or_equiv
_atom_site_adp_type
_atom_site_occupancy
_atom_site_symmetry_multiplicity
_atom_site_calc_flag
_atom_site_refinement_flags
Pt1 Pt 2.18748(6) 1.23537(4) 0.42880(3) 0.0798(4) Uani 1 1 d .
S1 S 2.0351(5) 1.3134(3) 0.4619(4) 0.180(4) Uani 1 1 d .
S2 S 2.4016(8) 1.0601(4) 0.6180(3) 0.136(2) Uani 1 1 d .
P1 P 2.3891(4) 1.2893(3) 0.4489(3) 0.1053(18) Uani 1 1 d .
P2 P 2.3086(4) 1.1532(2) 0.3908(2) 0.0765(12) Uani 1 1 d .
P3 P 2.0217(4) 1.1551(3) 0.4180(2) 0.0883(15) Uani 1 1 d .
F1 F 2.0962(12) 1.4425(9) 0.3930(5) 0.174(7) Uani 1 1 d .
F2 F 2.1842(11) 1.5581(8) 0.4460(7) 0.160(6) Uani 1 1 d .
F3 F 2.1859(12) 1.4649(8) 0.6481(5) 0.162(6) Uani 1 1 d .
F4 F 2.1066(10) 1.3476(7) 0.6003(7) 0.147(5) Uani 1 1 d .
F5 F 2.341(5) 1.1462(17) 0.6930(18) 0.44(3) Uani 1 1 d .
F6 F 2.524(4) 1.133(2) 0.6934(15) 0.40(3) Uani 1 1 d .
F7 F 2.413(4) 1.0609(16) 0.7390(10) 0.316(18) Uani 1 1 d .
O1 O 2.3979(18) 1.1105(8) 0.5722(7) 0.156(6) Uani 1 1 d .
O2 O 2.479(4) 1.0094(15) 0.6207(10) 0.34(2) Uani 1 1 d .
O3 O 2.262(3) 1.0426(19) 0.629(2) 0.40(3) Uani 1 1 d .
C1 C 2.1048(15) 1.3865(11) 0.4965(14) 0.098(6) Uani 1 1 d .
C2 C 2.1277(17) 1.4435(15) 0.4573(9) 0.091(6) Uani 1 1 d .
C3 C 2.1677(15) 1.5035(13) 0.4846(12) 0.090(6) Uani 1 1 d .
C4 C 2.1881(14) 1.5133(11) 0.5469(12) 0.089(5) Uani 1 1 d .
H4A H 2.2146 1.5551 0.5643 0.106 Uiso 1 1 calc R
C5 C 2.1689(17) 1.4607(16) 0.5826(9) 0.092(6) Uani 1 1 d .
C6 C 2.1290(16) 1.3995(14) 0.5627(11) 0.090(6) Uani 1 1 d .
C7 C 2.437(3) 1.3416(13) 0.3860(13) 0.134(10) Uani 1 1 d .
C8 C 2.562(2) 1.3586(15) 0.3748(13) 0.190(15) Uani 1 1 d .
H8A H 2.6298 1.3463 0.4057 0.228 Uiso 1 1 calc R
C9 C 2.596(5) 1.391(2) 0.324(2) 0.26(4) Uani 1 1 d .
H9A H 2.6798 1.3868 0.3104 0.314 Uiso 1 1 calc R
C10 C 2.510(8) 1.428(2) 0.294(3) 0.28(5) Uani 1 1 d .
H10A H 2.5380 1.4643 0.2708 0.334 Uiso 1 1 calc R
C11 C 2.362(5) 1.4165(14) 0.2935(13) 0.21(2) Uani 1 1 d .
H11A H 2.2968 1.4350 0.2643 0.254 Uiso 1 1 calc R
C12 C 2.339(3) 1.3727(12) 0.3455(13) 0.141(10) Uani 1 1 d .
H12A H 2.2520 1.3645 0.3526 0.170 Uiso 1 1 calc R
C13 C 2.4294(15) 1.3350(9) 0.5248(9) 0.085(5) Uani 1 1 d .
C14 C 2.4765(13) 1.3990(9) 0.5285(10) 0.082(5) Uani 1 1 d .
H14A H 2.4897 1.4228 0.4915 0.099 Uiso 1 1 calc R
C15 C 2.5051(16) 1.4289(12) 0.5880(11) 0.098(6) Uani 1 1 d .
H15A H 2.5406 1.4725 0.5901 0.117 Uiso 1 1 calc R
C16 C 2.483(2) 1.3972(18) 0.6433(13) 0.139(10) Uani 1 1 d .
H16A H 2.5013 1.4186 0.6827 0.167 Uiso 1 1 calc R
C17 C 2.4333(19) 1.3313(18) 0.6389(14) 0.141(10) Uani 1 1 d .
H17A H 2.4206 1.3084 0.6764 0.169 Uiso 1 1 calc R
C18 C 2.4011(19) 1.2979(11) 0.5798(15) 0.122(8) Uani 1 1 d .
H18A H 2.3640 1.2547 0.5771 0.146 Uiso 1 1 calc R
C19 C 2.515(2) 1.2187(13) 0.457(2) 0.24(2) Uani 1 1 d .
H19A H 2.5977 1.2365 0.4452 0.287 Uiso 1 1 calc R
H19B H 2.5289 1.2056 0.5016 0.287 Uiso 1 1 calc R
C20 C 2.4840(16) 1.1610(10) 0.4210(8) 0.095(5) Uani 1 1 d .
H20A H 2.5094 1.1215 0.4470 0.114 Uiso 1 1 calc R
H20B H 2.5360 1.1607 0.3850 0.114 Uiso 1 1 calc R
C21 C 2.3016(15) 1.1538(10) 0.3039(8) 0.077(5) Uani 1 1 d .
C22 C 2.3524(15) 1.0975(11) 0.2719(9) 0.103(6) Uani 1 1 d .
H22A H 2.3823 1.0588 0.2942 0.124 Uiso 1 1 calc R
C23 C 2.356(2) 1.1021(16) 0.2083(12) 0.135(9) Uani 1 1 d .
H23A H 2.3895 1.0654 0.1874 0.162 Uiso 1 1 calc R
C24 C 2.314(2) 1.1556(19) 0.1731(13) 0.137(10) Uani 1 1 d .
H24A H 2.3211 1.1570 0.1295 0.165 Uiso 1 1 calc R
C25 C 2.259(2) 1.2094(15) 0.2039(11) 0.127(8) Uani 1 1 d .
H25A H 2.2254 1.2467 0.1804 0.152 Uiso 1 1 calc R
C26 C 2.2536(18) 1.2076(12) 0.2683(9) 0.099(6) Uani 1 1 d .
H26A H 2.2165 1.2439 0.2883 0.119 Uiso 1 1 calc R
C27 C 2.245(2) 1.0724(10) 0.4160(10) 0.116(7) Uani 1 1 d .
H27A H 2.2850 1.0351 0.3950 0.139 Uiso 1 1 calc R
H27B H 2.2633 1.0668 0.4618 0.139 Uiso 1 1 calc R
C28 C 2.096(2) 1.0741(9) 0.3966(12) 0.129(8) Uani 1 1 d .
H28A H 2.0541 1.0372 0.4177 0.154 Uiso 1 1 calc R
H28B H 2.0786 1.0671 0.3508 0.154 Uiso 1 1 calc R
C29 C 1.8914(17) 1.1653(15) 0.3571(9) 0.102(7) Uani 1 1 d .
C30 C 1.861(3) 1.2279(18) 0.3295(13) 0.143(10) Uani 1 1 d .
H30A H 1.9152 1.2643 0.3429 0.172 Uiso 1 1 calc R
C31 C 1.752(3) 1.2406(14) 0.2814(12) 0.124(8) Uani 1 1 d .
H31A H 1.7306 1.2838 0.2659 0.149 Uiso 1 1 calc R
C32 C 1.682(2) 1.182(2) 0.2599(10) 0.138(11) Uani 1 1 d .
H32A H 1.6135 1.1866 0.2275 0.166 Uiso 1 1 calc R
C33 C 1.710(2) 1.1190(15) 0.2841(13) 0.118(8) Uani 1 1 d .
H33A H 1.6609 1.0814 0.2691 0.142 Uiso 1 1 calc R
C34 C 1.811(2) 1.1128(14) 0.3306(10) 0.127(8) Uani 1 1 d .
H34A H 1.8289 1.0694 0.3466 0.152 Uiso 1 1 calc R
C35 C 1.9473(16) 1.1415(9) 0.4922(8) 0.084(5) Uani 1 1 d .
C36 C 1.8208(17) 1.1201(11) 0.4923(10) 0.118(7) Uani 1 1 d .
H36A H 1.7696 1.1133 0.4535 0.141 Uiso 1 1 calc R
C37 C 1.7658(19) 1.1080(12) 0.5489(11) 0.112(7) Uani 1 1 d .
H37A H 1.6797 1.0922 0.5484 0.135 Uiso 1 1 calc R
C38 C 1.841(2) 1.1200(10) 0.6046(10) 0.104(6) Uani 1 1 d .
H38A H 1.8036 1.1156 0.6430 0.124 Uiso 1 1 calc R
C39 C 1.970(3) 1.1384(16) 0.6052(12) 0.177(13) Uani 1 1 d .
H39A H 2.0220 1.1454 0.6438 0.213 Uiso 1 1 calc R
C40 C 2.024(2) 1.1465(15) 0.5477(12) 0.163(11) Uani 1 1 d .
H40A H 2.1138 1.1555 0.5477 0.196 Uiso 1 1 calc R
C41 C 2.429(5) 1.094(3) 0.691(3) 0.25(3) Uani 1 1 d .

loop_
_atom_site_aniso_label
_atom_site_aniso_U_11
_atom_site_aniso_U_22
_atom_site_aniso_U_33
_atom_site_aniso_U_23
_atom_site_aniso_U_13
_atom_site_aniso_U_12
Pt1 0.0687(5) 0.0629(6) 0.1144(6) -0.0174(4) 0.0411(4) -0.0057(3)
S1 0.070(3) 0.119(6) 0.362(10) -0.143(7) 0.069(4) -0.015(3)
S2 0.179(6) 0.101(6) 0.137(5) 0.027(4) 0.064(4) 0.021(5)
P1 0.067(3) 0.068(4) 0.191(5) -0.021(4) 0.061(3) -0.009(2)
P2 0.078(3) 0.060(3) 0.097(3) -0.011(2) 0.034(2) 0.005(2)
P3 0.080(3) 0.075(4) 0.117(4) -0.023(3) 0.043(3) -0.025(2)
F1 0.137(10) 0.32(2) 0.071(8) -0.048(9) 0.017(6) 0.049(11)
F2 0.124(9) 0.173(16) 0.192(12) 0.081(11) 0.060(8) 0.013(8)
F3 0.160(11) 0.248(18) 0.077(8) -0.003(8) 0.006(6) 0.026(10)
F4 0.109(8) 0.138(12) 0.196(12) 0.088(10) 0.031(7) 0.017(8)
F5 0.77(8) 0.21(3) 0.41(4) -0.08(3) 0.37(5) 0.06(5)
F6 0.44(5) 0.50(6) 0.24(3) 0.04(3) -0.05(3) -0.24(5)
F7 0.51(4) 0.31(4) 0.164(16) 0.031(17) 0.19(2) -0.01(3)
O1 0.211(16) 0.117(14) 0.145(13) 0.056(11) 0.036(11) 0.011(12)
O2 0.57(5) 0.30(3) 0.19(2) 0.08(2) 0.17(3) 0.31(4)
O3 0.22(3) 0.33(5) 0.65(7) 0.26(5) 0.05(4) -0.04(3)
C1 0.064(10) 0.079(17) 0.16(2) -0.026(15) 0.040(12) 0.005(10)
C2 0.076(11) 0.12(2) 0.081(15) -0.040(15) 0.027(9) 0.013(12)
C3 0.063(10) 0.11(2) 0.105(17) 0.039(16) 0.041(10) 0.017(11)
C4 0.061(10) 0.089(17) 0.118(18) 0.017(15) 0.018(10) 0.008(9)
C5 0.077(12) 0.11(2) 0.083(16) 0.007(15) 0.000(9) 0.004(12)
C6 0.065(10) 0.10(2) 0.101(18) 0.036(15) 0.018(10) 0.014(11)
C7 0.18(2) 0.072(19) 0.18(2) -0.064(17) 0.113(19) -0.043(17)
C8 0.18(2) 0.22(3) 0.19(2) -0.13(2) 0.13(2) -0.15(2)
C9 0.35(6) 0.20(5) 0.28(5) -0.15(4) 0.26(5) -0.22(5)
C10 0.58(12) 0.06(3) 0.25(5) -0.05(2) 0.29(7) -0.10(4)
C11 0.43(6) 0.10(2) 0.13(2) -0.031(16) 0.10(3) -0.14(3)
C12 0.21(3) 0.066(19) 0.16(2) -0.007(16) 0.11(2) -0.004(18)
C13 0.070(10) 0.036(12) 0.153(16) 0.010(11) 0.031(9) 0.012(9)
C14 0.065(9) 0.054(14) 0.133(17) 0.006(11) 0.034(9) -0.007(9)
C15 0.084(12) 0.109(18) 0.102(15) -0.013(14) 0.019(11) -0.014(11)
C16 0.075(13) 0.20(3) 0.15(2) 0.01(2) 0.007(13) -0.026(17)
C17 0.070(13) 0.18(3) 0.16(2) 0.06(2) -0.021(13) -0.040(16)
C18 0.089(14) 0.065(16) 0.21(3) 0.058(18) 0.010(15) -0.020(12)
C19 0.065(13) 0.07(2) 0.58(6) -0.12(3) 0.04(2) 0.002(12)
C20 0.109(13) 0.079(16) 0.099(12) -0.014(10) 0.027(10) 0.015(11)
C21 0.084(11) 0.074(14) 0.072(11) -0.032(10) -0.001(8) -0.018(10)
C22 0.081(11) 0.13(2) 0.095(15) -0.053(13) 0.013(9) 0.000(11)
C23 0.16(2) 0.17(3) 0.083(18) -0.066(17) 0.018(14) -0.003(19)
C24 0.112(17) 0.21(4) 0.096(19) -0.03(2) 0.017(14) -0.05(2)
C25 0.138(18) 0.16(3) 0.081(17) -0.007(15) -0.008(13) -0.028(18)
C26 0.100(13) 0.118(19) 0.082(15) 0.001(13) 0.014(10) 0.019(13)
C27 0.16(2) 0.056(15) 0.141(17) -0.005(11) 0.060(14) 0.006(13)
C28 0.156(19) 0.038(13) 0.21(2) -0.043(13) 0.104(17) -0.034(12)
C29 0.092(13) 0.14(2) 0.074(12) -0.023(14) 0.032(10) -0.061(15)
C30 0.16(2) 0.18(3) 0.103(19) -0.001(19) 0.061(18) -0.04(2)
C31 0.134(19) 0.14(3) 0.104(17) 0.018(16) 0.040(15) 0.005(18)
C32 0.142(19) 0.21(4) 0.071(14) 0.001(19) 0.026(12) -0.07(2)
C33 0.122(18) 0.13(3) 0.107(18) -0.020(16) 0.041(15) -0.056(16)
C34 0.125(17) 0.16(3) 0.092(15) -0.026(15) 0.018(13) -0.033(17)
C35 0.072(11) 0.088(15) 0.090(13) 0.000(10) 0.002(9) -0.007(9)
C36 0.068(12) 0.17(2) 0.115(16) 0.033(14) 0.005(10) -0.001(12)
C37 0.085(12) 0.16(2) 0.100(15) 0.019(14) 0.033(12) -0.008(13)
C38 0.120(16) 0.105(18) 0.093(16) -0.006(12) 0.049(12) -0.006(13)
C39 0.18(3) 0.25(4) 0.105(18) -0.039(19) 0.023(17) -0.08(2)
C40 0.136(19) 0.24(3) 0.123(19) -0.041(19) 0.045(16) -0.11(2)
C41 0.27(5) 0.19(4) 0.33(6) -0.09(4) 0.24(5) -0.06(3)

loop_
_atom_type_symbol
_atom_type_description
_atom_type_scat_dispersion_real
_atom_type_scat_dispersion_imag
_atom_type_scat_source
C C 0.0033 0.0016 'International Tables Vol C Tables 4.2.6.8 and 6.1.1.4'
H H 0.0000 0.0000 'International Tables Vol C Tables 4.2.6.8 and 6.1.1.4'
O O 0.0106 0.0060 'International Tables Vol C Tables 4.2.6.8 and 6.1.1.4'
F F 0.0171 0.0103 'International Tables Vol C Tables 4.2.6.8 and 6.1.1.4'
P P 0.1023 0.0942 'International Tables Vol C Tables 4.2.6.8 and 6.1.1.4'
S S 0.1246 0.1234 'International Tables Vol C Tables 4.2.6.8 and 6.1.1.4'
Pt Pt -1.7033 8.3905 'International Tables Vol C Tables 4.2.6.8 and 6.1.1.4'

loop_
_geom_angle_atom_site_label_1
_geom_angle_atom_site_label_2
_geom_angle_atom_site_label_3
_geom_angle
P2 Pt1 P3 83.91(16)
P2 Pt1 P1 83.42(17)
P3 Pt1 P1 163.8(2)
P2 Pt1 S1 172.08(17)
P3 Pt1 S1 88.76(18)
P1 Pt1 S1 104.33(18)
C1 S1 Pt1 114.6(6)
O2 S2 O1 124.6(14)
O2 S2 O3 114(2)
O1 S2 O3 108.5(16)
O2 S2 C41 103(3)
O1 S2 C41 110(2)
O3 S2 C41 91(2)
C7 P1 C13 107.9(10)
C7 P1 C19 105.0(15)
C13 P1 C19 101.3(13)
C7 P1 Pt1 115.7(10)
C13 P1 Pt1 119.8(5)
C19 P1 Pt1 105.0(7)
C27 P2 C21 108.6(9)
C27 P2 C20 109.6(10)
C21 P2 C20 106.3(7)
C27 P2 Pt1 107.7(7)
C21 P2 Pt1 112.9(7)
C20 P2 Pt1 111.7(6)
C29 P3 C35 106.9(8)
C29 P3 C28 102.6(12)
C35 P3 C28 107.3(9)
C29 P3 Pt1 118.9(9)
C35 P3 Pt1 112.4(6)
C28 P3 Pt1 107.8(6)
C6 C1 C2 113.9(18)
C6 C1 S1 126(2)
C2 C1 S1 120(2)
F1 C2 C3 118(3)
F1 C2 C1 122(2)
C3 C2 C1 120.0(18)
C4 C3 C2 123.8(19)
C4 C3 F2 117(3)
C2 C3 F2 119(2)
C5 C4 C3 116(2)
C4 C5 C6 127(2)
C4 C5 F3 121(3)
C6 C5 F3 112(2)
C5 C6 F4 125(2)
C5 C6 C1 119.6(19)
F4 C6 C1 115(3)
C8 C7 C12 114(3)
C8 C7 P1 127(3)
C12 C7 P1 118.7(19)
C9 C8 C7 126(4)
C10 C9 C8 117(5)
C9 C10 C11 124(4)
C12 C11 C10 109(4)
C7 C12 C11 125(3)
C14 C13 C18 122(2)
C14 C13 P1 123.5(15)
C18 C13 P1 114.0(18)
C13 C14 C15 119.3(18)
C16 C15 C14 123(2)
C15 C16 C17 118(3)
C16 C17 C18 123(2)
C17 C18 C13 115(2)
C20 C19 P1 116.4(19)
C19 C20 P2 114.4(14)
C26 C21 C22 118.4(17)
C26 C21 P2 122.2(14)
C22 C21 P2 119.4(16)
C23 C22 C21 118(2)
C24 C23 C22 124(3)
C23 C24 C25 118(3)
C26 C25 C24 120(3)
C21 C26 C25 121(2)
C28 C27 P2 106.1(14)
C27 C28 P3 111.9(13)
C30 C29 C34 113(2)
C30 C29 P3 122(2)
C34 C29 P3 125(2)
C29 C30 C31 125(3)
C32 C31 C30 114(3)
C33 C32 C31 123(3)
C34 C33 C32 118(2)
C33 C34 C29 126(3)
C40 C35 C36 119.4(17)
C40 C35 P3 118.5(14)
C36 C35 P3 121.8(14)
C35 C36 C37 121.6(18)
C38 C37 C36 118.2(19)
C37 C38 C39 120.7(19)
C38 C39 C40 119(2)
C35 C40 C39 120(2)
F7 C41 F6 118(6)
F7 C41 F5 103(3)
F6 C41 F5 92(4)
F7 C41 S2 121(4)
F6 C41 S2 110(3)
F5 C41 S2 106(5)

loop_
_geom_bond_atom_site_label_1
_geom_bond_atom_site_label_2
_geom_bond_distance
Pt1 P2 2.234(4)
Pt1 P3 2.308(4)
Pt1 P1 2.313(5)
Pt1 S1 2.343(5)
S1 C1 1.73(2)
S2 O2 1.27(2)
S2 O1 1.382(14)
S2 O3 1.51(3)
S2 C41 1.67(5)
P1 C7 1.78(3)
P1 C13 1.843(19)
P1 C19 1.89(2)
P2 C27 1.82(2)
P2 C21 1.823(17)
P2 C20 1.839(17)
P3 C29 1.76(2)
P3 C35 1.826(17)
P3 C28 1.842(19)
F1 C2 1.357(19)
F2 C3 1.37(2)
F3 C5 1.37(2)
F4 C6 1.33(2)
F5 C41 1.37(6)
F6 C41 1.24(4)
F7 C41 1.22(6)
C1 C6 1.41(3)
C1 C2 1.43(3)
C2 C3 1.36(3)
C3 C4 1.32(2)
C4 C5 1.31(3)
C5 C6 1.33(3)
C7 C8 1.37(3)
C7 C12 1.38(3)
C8 C9 1.33(5)
C9 C10 1.25(9)
C10 C11 1.52(7)
C11 C12 1.43(3)
C13 C14 1.35(2)
C13 C18 1.42(2)
C14 C15 1.39(2)
C15 C16 1.36(3)
C16 C17 1.39(4)
C17 C18 1.41(3)
C19 C20 1.38(3)
C21 C26 1.36(2)
C21 C22 1.42(2)
C22 C23 1.35(3)
C23 C24 1.33(3)
C24 C25 1.39(3)
C25 C26 1.36(2)
C27 C28 1.53(3)
C29 C30 1.38(3)
C29 C34 1.40(3)
C30 C31 1.44(3)
C31 C32 1.41(3)
C32 C33 1.36(3)
C33 C34 1.35(3)
C35 C40 1.34(3)
C35 C36 1.36(2)
C36 C37 1.39(2)
C37 C38 1.35(3)
C38 C39 1.37(3)
C39 C40 1.39(3)
